data_2225725
loop_
_publ_author_name
'Necefo\(glu, Hacali'
'Aybirdi, \"Ozg\"ur'
'Tercan, Bar\?i\,s'
'Ermi\,s, Emel'
'H\"okelek, Tuncer'

_publ_section_title
;
 Diaquabis(4-methylaminobenzoato-\k<i>O</i>)bis(nicotinamide-\k<i>N</i>^1^)cobalt(II)
;
_journal_coeditor_code XU2735
_journal_issue 4
_journal_name_full 'Acta Crystallographica Section E'
_journal_page_first m448
_journal_page_last m449
_journal_paper_doi 10.1107/S1600536810010706
_journal_volume 66
_journal_year 2010
_chemical_formula_iupac '[Co (C8 H8 N O2)2 (C6 H6 N2 O)2 (H2 O)2]'
_chemical_formula_moiety 'C28 H32 Co N6 O8'
_chemical_formula_sum 'C28 H32 Co N6 O8'
_chemical_formula_weight 639.53
_chemical_name_systematic
;
Diaquabis(4-methylaminobenzoato-\k<i>O</i>)bis(nicotinamide-
\k<i>N</i>^1^)cobalt(II)
;
_space_group_IT_number 2
_symmetry_cell_setting triclinic
_symmetry_space_group_name_Hall '-P 1'
_symmetry_space_group_name_H-M 'P -1'
_atom_sites_solution_hydrogens geom
_atom_sites_solution_primary direct
_atom_sites_solution_secondary difmap
_audit_creation_method SHELXL-97
_cell_angle_alpha 107.554(5)
_cell_angle_beta 92.975(4)
_cell_angle_gamma 92.836(4)
_cell_formula_units_Z 2
_cell_length_a 9.9014(7)
_cell_length_b 11.2891(8)
_cell_length_c 14.1824(9)
_cell_measurement_reflns_used 4808
_cell_measurement_temperature 294(2)
_cell_measurement_theta_max 22.89
_cell_measurement_theta_min 2.47
_cell_volume 1505.88(18)
_computing_cell_refinement 'SAINT (Bruker, 2007)'
_computing_data_collection 'APEX2 (Bruker, 2007)'
_computing_data_reduction 'SAINT (Bruker, 2007)'
_computing_molecular_graphics 'Mercury (Macrae <i>et al.</i>,  2006)'
_computing_publication_material 'WinGX (Farrugia, 1999)'
_computing_structure_refinement 'SHELXL97 (Sheldrick, 2008)'
_computing_structure_solution 'SHELXS97 (Sheldrick, 2008)'
_diffrn_ambient_temperature 294(2)
_diffrn_measured_fraction_theta_full 0.977
_diffrn_measured_fraction_theta_max 0.977
_diffrn_measurement_device_type 'Bruker Kappa APEXII CCD area-detector diffractometer'
_diffrn_measurement_method '\f and \w scans'
_diffrn_radiation_monochromator graphite
_diffrn_radiation_source 'fine-focus sealed tube'
_diffrn_radiation_type MoK\a
_diffrn_radiation_wavelength 0.71073
_diffrn_reflns_av_R_equivalents 0.0501
_diffrn_reflns_av_sigmaI/netI 0.0746
_diffrn_reflns_limit_h_max 13
_diffrn_reflns_limit_h_min -10
_diffrn_reflns_limit_k_max 15
_diffrn_reflns_limit_k_min -14
_diffrn_reflns_limit_l_max 18
_diffrn_reflns_limit_l_min -18
_diffrn_reflns_number 25128
_diffrn_reflns_theta_full 28.33
_diffrn_reflns_theta_max 28.33
_diffrn_reflns_theta_min 1.51
_diffrn_standards_number 0
_exptl_absorpt_coefficient_mu 0.628
_exptl_absorpt_correction_T_max 0.9341
_exptl_absorpt_correction_T_min 0.8891
_exptl_absorpt_correction_type multi-scan
_exptl_absorpt_process_details '(SADABS; Bruker, 2005)'
_exptl_crystal_colour orange
_exptl_crystal_density_diffrn 1.410
_exptl_crystal_density_method 'not measured'
_exptl_crystal_description block
_exptl_crystal_F_000 666
_exptl_crystal_size_max 0.31
_exptl_crystal_size_mid 0.14
_exptl_crystal_size_min 0.11
_refine_diff_density_max 0.440
_refine_diff_density_min -0.636
_refine_ls_extinction_method none
_refine_ls_goodness_of_fit_ref 0.985
_refine_ls_hydrogen_treatment mixed
_refine_ls_matrix_type full
_refine_ls_number_parameters 433
_refine_ls_number_reflns 7337
_refine_ls_number_restraints 11
_refine_ls_restrained_S_all 1.071
_refine_ls_R_factor_all 0.1089
_refine_ls_R_factor_gt 0.0471
_refine_ls_shift/su_max 0.000
_refine_ls_shift/su_mean 0.000
_refine_ls_structure_factor_coef Fsqd
_refine_ls_weighting_details 'calc w=1/[\s^2^(Fo^2^)+(0.0507P)^2^] where P=(Fo^2^+2Fc^2^)/3'
_refine_ls_weighting_scheme calc
_refine_ls_wR_factor_gt 0.0988
_refine_ls_wR_factor_ref 0.1202
_reflns_number_gt 3927
_reflns_number_total 7337
_reflns_threshold_expression I>2\s(I)
_cod_data_source_file xu2735.cif
_cod_data_source_block I
_cod_original_cell_volume 1505.89(18)
_cod_database_code 2225725
_cod_database_fobs_code 2225725

loop_
_symmetry_equiv_pos_as_xyz
'x, y, z'
'-x, -y, -z'

loop_
_atom_site_type_symbol
_atom_site_label
_atom_site_fract_x
_atom_site_fract_y
_atom_site_fract_z
_atom_site_U_iso_or_equiv
_atom_site_adp_type
_atom_site_calc_flag
_atom_site_refinement_flags
_atom_site_occupancy
_atom_site_disorder_assembly
_atom_site_disorder_group
Co Co1 0.5000 0.5000 0.5000 0.03935(17) Uani d S 1 . .
Co Co2 1.0000 1.0000 0.0000 0.03728(17) Uani d S 1 . .
O O1 0.56594(18) 0.56020(18) 0.38612(14) 0.0449(5) Uani d . 1 . .
O O2 0.71996(19) 0.7140(2) 0.46562(16) 0.0532(6) Uani d . 1 . .
O O3 0.8902(2) 0.2578(2) 0.27847(16) 0.0663(7) Uani d . 1 . .
O O4 0.4510(3) 0.3195(2) 0.40609(19) 0.0673(7) Uani d D 1 . .
H H41 0.447(4) 0.285(3) 0.3417(13) 0.095(14) Uiso d D 1 . .
H H42 0.383(3) 0.283(4) 0.428(3) 0.135(18) Uiso d D 1 . .
O O5 1.07631(18) 0.95050(19) 0.12042(14) 0.0472(5) Uani d . 1 . .
O O6 1.1978(2) 0.7922(2) 0.04475(15) 0.0528(6) Uani d . 1 . .
O O7 0.5387(3) 0.7866(4) -0.21529(18) 0.1282(14) Uani d . 1 . .
O O8 0.98305(19) 1.1857(2) 0.09213(16) 0.0472(5) Uani d D 1 . .
H H81 0.958(3) 1.207(3) 0.1553(12) 0.083(12) Uiso d D 1 . .
H H82 0.918(3) 1.215(3) 0.056(2) 0.104(15) Uiso d D 1 . .
N N1 0.8652(4) 0.6271(3) 0.0185(3) 0.0932(13) Uani d . 1 . .
H H1 0.931(4) 0.680(4) 0.027(3) 0.101(16) Uiso d . 1 . .
N N2 0.7005(2) 0.4443(2) 0.52402(18) 0.0444(6) Uani d . 1 . .
N N3 1.0849(3) 0.2554(3) 0.3640(2) 0.0585(8) Uani d D 1 . .
H H31 1.122(3) 0.222(3) 0.3086(17) 0.072(12) Uiso d D 1 . .
H H32 1.135(3) 0.264(3) 0.4217(18) 0.075(12) Uiso d D 1 . .
N N4 1.3862(4) 0.8673(3) 0.4966(2) 0.0738(9) Uani d D 1 . .
H H4A 1.441(4) 0.808(3) 0.495(3) 0.125(19) Uiso d D 1 . .
N N5 0.7987(2) 0.9412(2) 0.02697(17) 0.0395(6) Uani d . 1 . .
N N6 0.3613(3) 0.7723(3) -0.1287(2) 0.0589(8) Uani d D 1 . .
H H61 0.322(3) 0.782(4) -0.0709(19) 0.097(15) Uiso d D 1 . .
H H62 0.313(3) 0.739(3) -0.1852(18) 0.094(14) Uiso d D 1 . .
C C1 0.6647(3) 0.6378(3) 0.3879(2) 0.0394(7) Uani d . 1 . .
C C2 0.7153(3) 0.6358(3) 0.2905(2) 0.0407(7) Uani d . 1 . .
C C3 0.8201(3) 0.7192(3) 0.2835(2) 0.0469(8) Uani d . 1 . .
H H3 0.8571 0.7793 0.3407 0.056 Uiso calc R 1 . .
C C4 0.8694(3) 0.7144(3) 0.1946(3) 0.0557(9) Uani d . 1 . .
H H4 0.9404 0.7704 0.1925 0.067 Uiso calc R 1 . .
C C5 0.8157(4) 0.6279(3) 0.1075(3) 0.0608(9) Uani d . 1 . .
C C6 0.7106(4) 0.5444(3) 0.1136(2) 0.0702(11) Uani d . 1 . .
H H6 0.6731 0.4847 0.0564 0.084 Uiso calc R 1 . .
C C7 0.6619(3) 0.5501(3) 0.2042(2) 0.0581(9) Uani d . 1 . .
H H7 0.5910 0.4943 0.2068 0.070 Uiso calc R 1 . .
C C8 0.8172(6) 0.5427(5) -0.0756(3) 0.130(2) Uani d . 1 . .
H H8A 0.8674 0.5600 -0.1266 0.194 Uiso calc R 1 . .
H H8B 0.7227 0.5524 -0.0880 0.194 Uiso calc R 1 . .
H H8C 0.8290 0.4588 -0.0756 0.194 Uiso calc R 1 . .
C C9 0.7586(3) 0.4567(3) 0.6138(2) 0.0510(8) Uani d . 1 . .
H H9 0.7126 0.4949 0.6694 0.061 Uiso calc R 1 . .
C C10 0.8847(3) 0.4149(3) 0.6270(2) 0.0586(9) Uani d . 1 . .
H H10 0.9228 0.4254 0.6905 0.070 Uiso calc R 1 . .
C C11 0.9534(3) 0.3580(3) 0.5463(2) 0.0504(8) Uani d . 1 . .
H H11 1.0387 0.3300 0.5544 0.060 Uiso calc R 1 . .
C C12 0.8947(3) 0.3427(3) 0.4525(2) 0.0372(7) Uani d . 1 . .
C C13 0.7679(3) 0.3875(3) 0.4461(2) 0.0427(7) Uani d . 1 . .
H H13 0.7273 0.3771 0.3833 0.051 Uiso calc R 1 . .
C C14 0.9565(3) 0.2822(3) 0.3585(2) 0.0434(7) Uani d . 1 . .
C C15 1.1621(3) 0.8704(3) 0.1220(2) 0.0412(7) Uani d . 1 . .
C C16 1.2203(3) 0.8699(3) 0.2201(2) 0.0392(7) Uani d . 1 . .
C C17 1.3176(3) 0.7886(3) 0.2286(2) 0.0444(7) Uani d . 1 . .
H H17 1.3464 0.7329 0.1716 0.053 Uiso calc R 1 . .
C C18 1.3718(3) 0.7889(3) 0.3193(2) 0.0506(8) Uani d . 1 . .
H H18 1.4372 0.7338 0.3227 0.061 Uiso calc R 1 . .
C C19 1.3313(3) 0.8698(3) 0.4065(2) 0.0512(8) Uani d . 1 . .
C C20 1.2335(3) 0.9511(3) 0.3987(2) 0.0610(9) Uani d . 1 . .
H H20 1.2043 1.0065 0.4556 0.073 Uiso calc R 1 . .
C C21 1.1798(3) 0.9499(3) 0.3069(2) 0.0542(8) Uani d . 1 . .
H H21 1.1141 1.0046 0.3033 0.065 Uiso calc R 1 . .
C C22 1.3480(4) 0.9441(4) 0.5901(3) 0.0900(13) Uani d . 1 . .
H H22A 1.3968 0.9234 0.6426 0.135 Uiso calc R 1 . .
H H22B 1.2524 0.9305 0.5946 0.135 Uiso calc R 1 . .
H H22C 1.3693 1.0300 0.5959 0.135 Uiso calc R 1 . .
C C23 0.7582(3) 0.9468(3) 0.1165(2) 0.0473(8) Uani d . 1 . .
H H23 0.8186 0.9812 0.1716 0.057 Uiso calc R 1 . .
C C24 0.6309(3) 0.9038(3) 0.1305(2) 0.0555(9) Uani d . 1 . .
H H24 0.6069 0.9080 0.1939 0.067 Uiso calc R 1 . .
C C25 0.5397(3) 0.8547(3) 0.0506(2) 0.0500(8) Uani d . 1 . .
H H25 0.4525 0.8269 0.0590 0.060 Uiso calc R 1 . .
C C26 0.5796(3) 0.8473(3) -0.0430(2) 0.0413(7) Uani d . 1 . .
C C27 0.7095(3) 0.8909(3) -0.0501(2) 0.0423(7) Uani d . 1 . .
H H27 0.7370 0.8850 -0.1130 0.051 Uiso calc R 1 . .
C C28 0.4910(3) 0.7982(3) -0.1358(2) 0.0597(9) Uani d . 1 . .

loop_
_atom_site_aniso_label
_atom_site_aniso_U_11
_atom_site_aniso_U_22
_atom_site_aniso_U_33
_atom_site_aniso_U_12
_atom_site_aniso_U_13
_atom_site_aniso_U_23
Co1 0.0366(3) 0.0502(4) 0.0358(3) 0.0086(3) 0.0118(2) 0.0174(3)
Co2 0.0287(3) 0.0528(4) 0.0361(3) 0.0039(2) 0.0022(2) 0.0220(3)
O1 0.0377(11) 0.0619(13) 0.0409(12) -0.0003(10) 0.0061(9) 0.0244(11)
O2 0.0475(13) 0.0688(15) 0.0435(13) -0.0024(11) 0.0024(10) 0.0185(12)
O3 0.0491(13) 0.1049(19) 0.0384(13) 0.0182(13) -0.0002(11) 0.0104(13)
O4 0.0795(18) 0.0634(16) 0.0509(17) -0.0046(13) 0.0278(14) 0.0030(14)
O5 0.0372(11) 0.0688(14) 0.0457(13) 0.0121(10) 0.0036(9) 0.0312(11)
O6 0.0536(13) 0.0680(15) 0.0419(13) 0.0137(11) 0.0028(11) 0.0229(12)
O7 0.091(2) 0.226(4) 0.0340(15) -0.069(2) 0.0089(14) 0.001(2)
O8 0.0396(12) 0.0611(14) 0.0403(13) 0.0042(10) 0.0031(10) 0.0140(12)
N1 0.137(3) 0.079(3) 0.060(2) -0.028(2) 0.047(2) 0.015(2)
N2 0.0420(14) 0.0562(16) 0.0387(15) 0.0089(12) 0.0067(12) 0.0188(13)
N3 0.0435(17) 0.078(2) 0.048(2) 0.0220(15) 0.0064(16) 0.0084(17)
N4 0.107(3) 0.070(2) 0.0462(19) 0.017(2) -0.0184(18) 0.0227(17)
N5 0.0330(13) 0.0517(15) 0.0356(14) 0.0027(11) 0.0041(11) 0.0158(12)
N6 0.0455(18) 0.073(2) 0.049(2) -0.0099(15) -0.0066(16) 0.0087(17)
C1 0.0327(16) 0.0487(19) 0.0444(19) 0.0144(14) 0.0059(14) 0.0233(16)
C2 0.0422(17) 0.0439(18) 0.0419(18) 0.0071(14) 0.0093(14) 0.0204(15)
C3 0.0459(18) 0.0496(19) 0.0495(19) -0.0011(14) 0.0016(15) 0.0224(16)
C4 0.054(2) 0.061(2) 0.060(2) -0.0080(16) 0.0127(17) 0.0312(19)
C5 0.084(3) 0.052(2) 0.052(2) -0.0005(18) 0.0278(19) 0.0217(18)
C6 0.105(3) 0.055(2) 0.045(2) -0.020(2) 0.022(2) 0.0087(18)
C7 0.068(2) 0.055(2) 0.050(2) -0.0122(17) 0.0185(17) 0.0154(18)
C8 0.215(6) 0.108(4) 0.057(3) -0.038(4) 0.054(3) 0.012(3)
C9 0.052(2) 0.066(2) 0.0403(19) 0.0103(16) 0.0120(16) 0.0213(17)
C10 0.054(2) 0.083(3) 0.041(2) 0.0130(18) -0.0018(16) 0.0220(19)
C11 0.0420(18) 0.065(2) 0.047(2) 0.0130(15) -0.0002(15) 0.0199(17)
C12 0.0331(15) 0.0448(17) 0.0357(17) 0.0051(13) 0.0026(13) 0.0149(14)
C13 0.0405(17) 0.057(2) 0.0330(17) 0.0088(14) 0.0019(14) 0.0163(15)
C14 0.0361(17) 0.0513(19) 0.0422(19) 0.0084(14) 0.0035(15) 0.0123(16)
C15 0.0321(16) 0.053(2) 0.0464(19) -0.0002(14) 0.0020(14) 0.0266(17)
C16 0.0391(16) 0.0417(17) 0.0414(18) 0.0016(13) -0.0041(14) 0.0208(15)
C17 0.0459(17) 0.0493(19) 0.0418(18) 0.0056(14) 0.0030(14) 0.0193(15)
C18 0.0485(19) 0.053(2) 0.056(2) 0.0137(15) -0.0057(16) 0.0263(18)
C19 0.062(2) 0.050(2) 0.044(2) 0.0020(16) -0.0131(17) 0.0217(17)
C20 0.084(3) 0.057(2) 0.041(2) 0.0205(19) -0.0042(18) 0.0108(17)
C21 0.064(2) 0.051(2) 0.049(2) 0.0187(16) -0.0065(17) 0.0167(17)
C22 0.134(4) 0.087(3) 0.046(2) 0.007(3) -0.020(2) 0.021(2)
C23 0.0425(18) 0.065(2) 0.0356(17) -0.0014(15) -0.0003(14) 0.0192(16)
C24 0.0474(19) 0.088(3) 0.0362(18) -0.0034(18) 0.0104(15) 0.0261(18)
C25 0.0361(17) 0.068(2) 0.0447(19) -0.0073(15) 0.0085(15) 0.0170(17)
C26 0.0357(16) 0.0489(18) 0.0381(17) -0.0016(13) 0.0039(13) 0.0120(15)
C27 0.0402(17) 0.0529(19) 0.0339(17) 0.0028(14) 0.0089(14) 0.0125(15)
C28 0.055(2) 0.071(2) 0.043(2) -0.0177(18) 0.0018(17) 0.0048(18)

loop_
_atom_type_symbol
_atom_type_description
_atom_type_scat_dispersion_real
_atom_type_scat_dispersion_imag
_atom_type_scat_source
C C 0.0033 0.0016 'International Tables Vol C Tables 4.2.6.8 and 6.1.1.4'
H H 0.0000 0.0000 'International Tables Vol C Tables 4.2.6.8 and 6.1.1.4'
N N 0.0061 0.0033 'International Tables Vol C Tables 4.2.6.8 and 6.1.1.4'
O O 0.0106 0.0060 'International Tables Vol C Tables 4.2.6.8 and 6.1.1.4'
Co Co 0.3494 0.9721 'International Tables Vol C Tables 4.2.6.8 and 6.1.1.4'

loop_
_geom_angle_atom_site_label_1
_geom_angle_atom_site_label_2
_geom_angle_atom_site_label_3
_geom_angle_site_symmetry_1
_geom_angle_site_symmetry_3
_geom_angle
_geom_angle_publ_flag
O1 Co1 O1 2_666 . 180.0000(10) ?
O1 Co1 O4 . . 92.44(9) ?
O1 Co1 O4 2_666 . 87.56(9) ?
O1 Co1 O4 . 2_666 87.56(9) ?
O1 Co1 O4 2_666 2_666 92.44(9) ?
O1 Co1 N2 . . 89.34(8) ?
O1 Co1 N2 2_666 . 90.66(8) ?
O1 Co1 N2 . 2_666 90.66(8) ?
O1 Co1 N2 2_666 2_666 89.34(8) ?
O4 Co1 O4 2_666 . 180.00(9) ?
O4 Co1 N2 . . 88.05(10) ?
O4 Co1 N2 2_666 . 91.95(10) ?
O4 Co1 N2 . 2_666 91.95(10) ?
O4 Co1 N2 2_666 2_666 88.05(10) ?
N2 Co1 N2 2_666 . 180.0 ?
O5 Co2 O5 2_775 . 180.00(10) ?
O5 Co2 O8 . . 90.59(8) ?
O5 Co2 O8 2_775 . 89.41(8) ?
O5 Co2 O8 . 2_775 89.41(8) ?
O5 Co2 O8 2_775 2_775 90.59(8) ?
O5 Co2 N5 . . 89.28(8) ?
O5 Co2 N5 2_775 . 90.72(8) ?
O5 Co2 N5 . 2_775 90.72(8) ?
O5 Co2 N5 2_775 2_775 89.28(8) ?
O8 Co2 O8 2_775 . 180.00(12) ?
O8 Co2 N5 . . 92.47(8) ?
O8 Co2 N5 2_775 . 87.53(8) ?
O8 Co2 N5 . 2_775 87.53(8) ?
O8 Co2 N5 2_775 2_775 92.47(8) ?
N5 Co2 N5 . 2_775 180.0 ?
C1 O1 Co1 . . 128.64(18) ?
Co1 O4 H41 . . 134(2) ?
Co1 O4 H42 . . 111(3) ?
H42 O4 H41 . . 106(3) ?
C15 O5 Co2 . . 128.33(19) ?
Co2 O8 H81 . . 125(2) ?
Co2 O8 H82 . . 103(2) ?
H81 O8 H82 . . 106(2) ?
C5 N1 C8 . . 124.7(3) ?
C5 N1 H1 . . 111(3) ?
C8 N1 H1 . . 124(3) ?
C9 N2 Co1 . . 123.3(2) ?
C13 N2 Co1 . . 119.12(19) ?
C13 N2 C9 . . 117.5(2) ?
C14 N3 H31 . . 118(2) ?
C14 N3 H32 . . 124(2) ?
H31 N3 H32 . . 118(3) ?
C19 N4 C22 . . 124.4(3) ?
C19 N4 H4A . . 116(3) ?
C22 N4 H4A . . 119(3) ?
C23 N5 Co2 . . 124.23(19) ?
C27 N5 Co2 . . 118.79(18) ?
C27 N5 C23 . . 116.9(2) ?
C28 N6 H61 . . 124(2) ?
C28 N6 H62 . . 116(2) ?
H62 N6 H61 . . 120(3) ?
O1 C1 C2 . . 116.6(3) ?
O2 C1 O1 . . 124.1(3) ?
O2 C1 C2 . . 119.3(3) ?
C3 C2 C1 . . 121.4(3) ?
C7 C2 C1 . . 121.1(3) ?
C7 C2 C3 . . 117.5(3) ?
C2 C3 H3 . . 119.3 ?
C4 C3 C2 . . 121.3(3) ?
C4 C3 H3 . . 119.3 ?
C3 C4 C5 . . 121.2(3) ?
C3 C4 H4 . . 119.4 ?
C5 C4 H4 . . 119.4 ?
N1 C5 C4 . . 120.0(3) ?
N1 C5 C6 . . 122.1(4) ?
C4 C5 C6 . . 117.9(3) ?
C5 C6 H6 . . 119.9 ?
C7 C6 C5 . . 120.2(3) ?
C7 C6 H6 . . 119.9 ?
C2 C7 C6 . . 121.8(3) ?
C2 C7 H7 . . 119.1 ?
C6 C7 H7 . . 119.1 ?
N1 C8 H8A . . 109.5 ?
N1 C8 H8B . . 109.5 ?
N1 C8 H8C . . 109.5 ?
H8A C8 H8B . . 109.5 ?
H8A C8 H8C . . 109.5 ?
H8B C8 H8C . . 109.5 ?
N2 C9 C10 . . 122.1(3) ?
N2 C9 H9 . . 118.9 ?
C10 C9 H9 . . 118.9 ?
C9 C10 H10 . . 120.1 ?
C11 C10 C9 . . 119.8(3) ?
C11 C10 H10 . . 120.1 ?
C10 C11 C12 . . 119.2(3) ?
C10 C11 H11 . . 120.4 ?
C12 C11 H11 . . 120.4 ?
C11 C12 C13 . . 117.2(3) ?
C11 C12 C14 . . 125.2(3) ?
C13 C12 C14 . . 117.6(2) ?
N2 C13 C12 . . 124.2(3) ?
N2 C13 H13 . . 117.9 ?
C12 C13 H13 . . 117.9 ?
O3 C14 N3 . . 121.5(3) ?
O3 C14 C12 . . 120.8(3) ?
N3 C14 C12 . . 117.7(3) ?
O5 C15 C16 . . 117.4(3) ?
O6 C15 O5 . . 123.2(3) ?
O6 C15 C16 . . 119.4(3) ?
C17 C16 C15 . . 121.3(3) ?
C21 C16 C17 . . 117.2(3) ?
C21 C16 C15 . . 121.5(3) ?
C16 C17 H17 . . 119.4 ?
C18 C17 C16 . . 121.1(3) ?
C18 C17 H17 . . 119.4 ?
C17 C18 C19 . . 121.5(3) ?
C17 C18 H18 . . 119.2 ?
C19 C18 H18 . . 119.2 ?
N4 C19 C20 . . 121.9(3) ?
N4 C19 C18 . . 120.3(3) ?
C20 C19 C18 . . 117.7(3) ?
C19 C20 H20 . . 119.9 ?
C21 C20 C19 . . 120.2(3) ?
C21 C20 H20 . . 119.9 ?
C16 C21 H21 . . 118.9 ?
C20 C21 C16 . . 122.2(3) ?
C20 C21 H21 . . 118.9 ?
N4 C22 H22A . . 109.5 ?
N4 C22 H22B . . 109.5 ?
N4 C22 H22C . . 109.5 ?
H22A C22 H22B . . 109.5 ?
H22A C22 H22C . . 109.5 ?
H22B C22 H22C . . 109.5 ?
N5 C23 C24 . . 122.7(3) ?
N5 C23 H23 . . 118.7 ?
C24 C23 H23 . . 118.7 ?
C23 C24 H24 . . 120.2 ?
C25 C24 C23 . . 119.6(3) ?
C25 C24 H24 . . 120.2 ?
C24 C25 C26 . . 118.8(3) ?
C24 C25 H25 . . 120.6 ?
C26 C25 H25 . . 120.6 ?
C25 C26 C28 . . 124.6(3) ?
C27 C26 C25 . . 117.7(3) ?
C27 C26 C28 . . 117.8(3) ?
N5 C27 C26 . . 124.4(3) ?
N5 C27 H27 . . 117.8 ?
C26 C27 H27 . . 117.8 ?
O7 C28 N6 . . 122.2(3) ?
O7 C28 C26 . . 119.5(3) ?
N6 C28 C26 . . 118.3(3) ?

loop_
_geom_bond_atom_site_label_1
_geom_bond_atom_site_label_2
_geom_bond_site_symmetry_2
_geom_bond_distance
_geom_bond_publ_flag
Co1 O1 . 2.0553(17) yes
Co1 O1 2_666 2.0553(17) ?
Co1 O4 . 2.088(2) yes
Co1 O4 2_666 2.088(2) ?
Co1 N2 . 2.153(2) yes
Co1 N2 2_666 2.153(2) ?
Co2 O5 . 2.0696(18) yes
Co2 O5 2_775 2.0696(18) ?
Co2 O8 . 2.129(2) yes
Co2 O8 2_775 2.129(2) ?
Co2 N5 . 2.159(2) yes
Co2 N5 2_775 2.159(2) ?
O1 C1 . 1.274(3) ?
O2 C1 . 1.255(3) ?
O3 C14 . 1.229(3) ?
O4 H41 . 0.876(17) ?
O4 H42 . 0.89(4) ?
O5 C15 . 1.276(3) ?
O6 C15 . 1.262(3) ?
O7 C28 . 1.218(4) ?
O8 H81 . 0.907(14) ?
O8 H82 . 0.932(18) ?
N1 C5 . 1.376(4) ?
N1 C8 . 1.428(5) ?
N1 H1 . 0.84(4) ?
N2 C9 . 1.335(3) ?
N2 C13 . 1.330(3) ?
N3 C14 . 1.325(4) ?
N3 H31 . 0.870(19) ?
N3 H32 . 0.909(19) ?
N4 C19 . 1.371(4) ?
N4 C22 . 1.430(5) ?
N4 H4A . 0.87(2) ?
N5 C23 . 1.336(3) ?
N5 C27 . 1.331(3) ?
N6 C28 . 1.319(4) ?
N6 H61 . 0.904(19) ?
N6 H62 . 0.878(19) ?
C1 C2 . 1.488(4) ?
C2 C3 . 1.393(4) ?
C2 C7 . 1.371(4) ?
C3 C4 . 1.362(4) ?
C3 H3 . 0.9300 ?
C4 C5 . 1.384(4) ?
C4 H4 . 0.9300 ?
C5 C6 . 1.392(4) ?
C6 C7 . 1.381(4) ?
C6 H6 . 0.9300 ?
C7 H7 . 0.9300 ?
C8 H8A . 0.9600 ?
C8 H8B . 0.9600 ?
C8 H8C . 0.9600 ?
C9 H9 . 0.9300 ?
C10 C9 . 1.380(4) ?
C10 H10 . 0.9300 ?
C11 C10 . 1.366(4) ?
C11 H11 . 0.9300 ?
C12 C11 . 1.381(4) ?
C12 C14 . 1.481(4) ?
C13 C12 . 1.385(4) ?
C13 H13 . 0.9300 ?
C15 C16 . 1.479(4) ?
C16 C17 . 1.389(4) ?
C16 C21 . 1.382(4) ?
C17 C18 . 1.365(4) ?
C17 H17 . 0.9300 ?
C18 C19 . 1.389(4) ?
C18 H18 . 0.9300 ?
C19 C20 . 1.389(4) ?
C20 C21 . 1.375(4) ?
C20 H20 . 0.9300 ?
C21 H21 . 0.9300 ?
C22 H22A . 0.9600 ?
C22 H22B . 0.9600 ?
C22 H22C . 0.9600 ?
C23 H23 . 0.9300 ?
C24 C23 . 1.373(4) ?
C24 H24 . 0.9300 ?
C25 C24 . 1.369(4) ?
C25 H25 . 0.9300 ?
C26 C25 . 1.383(4) ?
C26 C28 . 1.484(4) ?
C27 C26 . 1.374(4) ?
C27 H27 . 0.9300 ?

loop_
_geom_hbond_atom_site_label_D
_geom_hbond_atom_site_label_H
_geom_hbond_atom_site_label_A
_geom_hbond_site_symmetry_A
_geom_hbond_distance_DH
_geom_hbond_distance_HA
_geom_hbond_distance_DA
_geom_hbond_angle_DHA
_geom_hbond_publ_flag
O4 H41 O7 2_665 0.876(18) 1.747(19) 2.618(4) 173(4) yes
O4 H42 O2 2_666 0.89(4) 1.86(4) 2.644(3) 146(4) yes
O8 H81 O3 1_565 0.906(19) 1.840(19) 2.742(3) 173(3) yes
O8 H82 O6 2_775 0.94(3) 1.76(3) 2.648(3) 156(3) yes
N3 H32 O2 2_766 0.91(3) 2.04(3) 2.939(4) 168(3) yes
N4 H4A O4 2_766 0.88(4) 2.53(4) 3.288(4) 145(3) yes
N6 H61 O6 1_455 0.90(3) 2.08(3) 2.973(4) 169(3) yes
N6 H62 O3 2_665 0.88(3) 2.36(3) 3.124(4) 146(3) yes

loop_
_geom_torsion_atom_site_label_1
_geom_torsion_atom_site_label_2
_geom_torsion_atom_site_label_3
_geom_torsion_atom_site_label_4
_geom_torsion_site_symmetry_1
_geom_torsion_site_symmetry_2
_geom_torsion_site_symmetry_3
_geom_torsion_site_symmetry_4
_geom_torsion
_geom_torsion_publ_flag
O4 Co1 O1 C1 2_666 . . . 36.6(2) ?
O4 Co1 O1 C1 . . . . -143.4(2) ?
N2 Co1 O1 C1 2_666 . . . 124.6(2) ?
N2 Co1 O1 C1 . . . . -55.4(2) ?
O8 Co2 O5 C15 2_775 . . . 32.2(2) ?
O8 Co2 O5 C15 . . . . -147.8(2) ?
N5 Co2 O5 C15 . . . . 119.8(2) ?
N5 Co2 O5 C15 2_775 . . . -60.2(2) ?
O1 Co1 N2 C13 2_666 . . . 138.0(2) ?
O1 Co1 N2 C13 . . . . -42.0(2) ?
O4 Co1 N2 C13 2_666 . . . -129.5(2) ?
O4 Co1 N2 C13 . . . . 50.5(2) ?
O1 Co1 N2 C9 2_666 . . . -37.7(2) ?
O1 Co1 N2 C9 . . . . 142.3(2) ?
O4 Co1 N2 C9 2_666 . . . 54.8(2) ?
O4 Co1 N2 C9 . . . . -125.2(2) ?
O5 Co2 N5 C27 2_775 . . . 33.7(2) ?
O5 Co2 N5 C27 . . . . -146.3(2) ?
O8 Co2 N5 C27 2_775 . . . -56.8(2) ?
O8 Co2 N5 C27 . . . . 123.2(2) ?
O5 Co2 N5 C23 2_775 . . . -149.3(2) ?
O5 Co2 N5 C23 . . . . 30.7(2) ?
O8 Co2 N5 C23 2_775 . . . 120.2(2) ?
O8 Co2 N5 C23 . . . . -59.8(2) ?
Co1 O1 C1 O2 . . . . -18.0(4) ?
Co1 O1 C1 C2 . . . . 162.07(17) ?
Co2 O5 C15 O6 . . . . -12.4(4) ?
Co2 O5 C15 C16 . . . . 168.20(17) ?
C8 N1 C5 C4 . . . . -179.7(4) ?
C8 N1 C5 C6 . . . . -0.5(7) ?
Co1 N2 C9 C10 . . . . 176.9(2) ?
C13 N2 C9 C10 . . . . 1.1(4) ?
Co1 N2 C13 C12 . . . . -177.1(2) ?
C9 N2 C13 C12 . . . . -1.1(4) ?
C22 N4 C19 C18 . . . . -178.1(3) ?
C22 N4 C19 C20 . . . . 1.3(6) ?
Co2 N5 C23 C24 . . . . -177.3(2) ?
C27 N5 C23 C24 . . . . -0.2(4) ?
Co2 N5 C27 C26 . . . . 178.4(2) ?
C23 N5 C27 C26 . . . . 1.2(4) ?
O1 C1 C2 C3 . . . . 178.0(2) ?
O1 C1 C2 C7 . . . . -3.1(4) ?
O2 C1 C2 C3 . . . . -1.9(4) ?
O2 C1 C2 C7 . . . . 176.9(3) ?
C1 C2 C3 C4 . . . . 177.7(3) ?
C7 C2 C3 C4 . . . . -1.1(4) ?
C1 C2 C7 C6 . . . . -177.9(3) ?
C3 C2 C7 C6 . . . . 1.0(5) ?
C2 C3 C4 C5 . . . . 1.1(5) ?
C3 C4 C5 N1 . . . . 178.4(3) ?
C3 C4 C5 C6 . . . . -0.8(5) ?
N1 C5 C6 C7 . . . . -178.6(4) ?
C4 C5 C6 C7 . . . . 0.6(5) ?
C5 C6 C7 C2 . . . . -0.7(5) ?
C11 C10 C9 N2 . . . . -0.4(5) ?
C12 C11 C10 C9 . . . . -0.4(5) ?
C13 C12 C11 C10 . . . . 0.4(4) ?
C14 C12 C11 C10 . . . . -179.5(3) ?
C11 C12 C14 O3 . . . . 170.4(3) ?
C11 C12 C14 N3 . . . . -9.6(4) ?
C13 C12 C14 O3 . . . . -9.5(4) ?
C13 C12 C14 N3 . . . . 170.5(3) ?
N2 C13 C12 C11 . . . . 0.4(4) ?
N2 C13 C12 C14 . . . . -179.7(3) ?
O5 C15 C16 C17 . . . . -177.9(2) ?
O5 C15 C16 C21 . . . . 2.4(4) ?
O6 C15 C16 C17 . . . . 2.7(4) ?
O6 C15 C16 C21 . . . . -177.0(3) ?
C15 C16 C17 C18 . . . . 179.6(3) ?
C21 C16 C17 C18 . . . . -0.7(4) ?
C15 C16 C21 C20 . . . . -179.6(3) ?
C17 C16 C21 C20 . . . . 0.7(5) ?
C16 C17 C18 C19 . . . . 0.5(5) ?
C17 C18 C19 N4 . . . . 179.3(3) ?
C17 C18 C19 C20 . . . . -0.1(5) ?
N4 C19 C20 C21 . . . . -179.3(3) ?
C18 C19 C20 C21 . . . . 0.1(5) ?
C19 C20 C21 C16 . . . . -0.4(5) ?
C25 C24 C23 N5 . . . . -1.1(5) ?
C26 C25 C24 C23 . . . . 1.4(5) ?
C27 C26 C25 C24 . . . . -0.5(5) ?
C28 C26 C25 C24 . . . . -179.0(3) ?
C25 C26 C28 O7 . . . . -174.4(4) ?
C25 C26 C28 N6 . . . . 7.8(5) ?
C27 C26 C28 O7 . . . . 7.1(5) ?
C27 C26 C28 N6 . . . . -170.7(3) ?
N5 C27 C26 C25 . . . . -0.9(5) ?
N5 C27 C26 C28 . . . . 177.7(3) ?
